data_4325479
loop_
_publ_author_name
'Liao-Yuan Yao'
'Lin Qin'
'Ting-Zheng Xie'
'Yi-Zhi Li'
'Shu-Yan Yu'

_publ_section_title
;
 Synthesis and Anion Sensing of Water-Soluble Metallomacrocycles
;
_journal_name_full 'Inorganic Chemistry'
_journal_page_first 6055
_journal_page_last 6062
_journal_paper_doi 10.1021/ic200047t
_journal_volume 50
_journal_year 2011
_chemical_formula_moiety 'C48 H68 Fe2 N12 Pd2, 4(N O3), 2(H2 O)'
_chemical_formula_sum 'C48 H72 Fe2 N16 O14 Pd2'
_chemical_formula_weight 1421.72
_chemical_name_systematic
; 
 ? 
;
_space_group_IT_number 2
_symmetry_cell_setting triclinic
_symmetry_space_group_name_Hall '-P 1'
_symmetry_space_group_name_H-M 'P -1'
_atom_sites_solution_hydrogens geom
_atom_sites_solution_primary direct
_atom_sites_solution_secondary difmap
_audit_creation_method SHELXL-97
_cell_angle_alpha 93.2950(10)
_cell_angle_beta 105.099(2)
_cell_angle_gamma 98.7650(10)
_cell_formula_units_Z 1
_cell_length_a 9.8461(6)
_cell_length_b 11.0730(7)
_cell_length_c 14.8140(9)
_cell_measurement_reflns_used 3713
_cell_measurement_temperature 291(2)
_cell_measurement_theta_max 23.82
_cell_measurement_theta_min 2.11
_cell_volume 1533.13(16)
_computing_cell_refinement SMART
_computing_data_collection 'SMART (Bruker, 2000)'
_computing_data_reduction 'SAINT (Bruker, 2000)'
_computing_molecular_graphics SHELXTL
_computing_publication_material SHELXTL
_computing_structure_refinement SHELXTL
_computing_structure_solution 'SHELXTL (Bruker, 2000)'
_diffrn_ambient_temperature 291(2)
_diffrn_measured_fraction_theta_full 0.994
_diffrn_measured_fraction_theta_max 0.994
_diffrn_measurement_device_type 'Bruker Smart Apex CCD'
_diffrn_measurement_method 'phi and omega scans'
_diffrn_radiation_monochromator graphite
_diffrn_radiation_source 'sealed tube'
_diffrn_radiation_type MoK\a
_diffrn_radiation_wavelength 0.71073
_diffrn_reflns_av_R_equivalents 0.0286
_diffrn_reflns_av_sigmaI/netI 0.0766
_diffrn_reflns_limit_h_max 12
_diffrn_reflns_limit_h_min -12
_diffrn_reflns_limit_k_max 13
_diffrn_reflns_limit_k_min -13
_diffrn_reflns_limit_l_max 18
_diffrn_reflns_limit_l_min -13
_diffrn_reflns_number 9545
_diffrn_reflns_theta_full 26.00
_diffrn_reflns_theta_max 26.00
_diffrn_reflns_theta_min 1.87
_exptl_absorpt_coefficient_mu 1.113
_exptl_absorpt_correction_T_max 0.7918
_exptl_absorpt_correction_T_min 0.7457
_exptl_absorpt_correction_type multi-scan
_exptl_absorpt_process_details 'SADABS; Bruker, 2000'
_exptl_crystal_colour yellow
_exptl_crystal_density_diffrn 1.540
_exptl_crystal_description platelet
_exptl_crystal_F_000 728
_exptl_crystal_size_max 0.28
_exptl_crystal_size_mid 0.24
_exptl_crystal_size_min 0.22
_refine_diff_density_max 1.040
_refine_diff_density_min -0.567
_refine_diff_density_rms 0.092
_refine_ls_extinction_method none
_refine_ls_goodness_of_fit_ref 1.057
_refine_ls_hydrogen_treatment constr
_refine_ls_matrix_type full
_refine_ls_number_parameters 392
_refine_ls_number_reflns 5991
_refine_ls_number_restraints 0
_refine_ls_restrained_S_all 1.057
_refine_ls_R_factor_all 0.0703
_refine_ls_R_factor_gt 0.0489
_refine_ls_shift/su_max 0.000
_refine_ls_shift/su_mean 0.000
_refine_ls_structure_factor_coef Fsqd
_refine_ls_weighting_details 'calc w=1/[\s^2^(Fo^2^)+(0.04P)^2^+0.99P] where P=(Fo^2^+2Fc^2^)/3'
_refine_ls_weighting_scheme calc
_refine_ls_wR_factor_gt 0.0988
_refine_ls_wR_factor_ref 0.1035
_reflns_number_gt 4171
_reflns_number_total 5991
_reflns_threshold_expression >2sigma(I)
_cod_data_source_file ic200047t_si_002_3.cif
_cod_data_source_block 4
_cod_original_sg_symbol_H-M 'P -1 '
_cod_database_code 4325479

loop_
_symmetry_equiv_pos_as_xyz
'x, y, z'
'-x, -y, -z'

loop_
_atom_site_label
_atom_site_type_symbol
_atom_site_fract_x
_atom_site_fract_y
_atom_site_fract_z
_atom_site_U_iso_or_equiv
_atom_site_adp_type
_atom_site_occupancy
_atom_site_symmetry_multiplicity
_atom_site_calc_flag
_atom_site_refinement_flags
C1 C 0.7160(6) 1.0659(5) 0.2080(4) 0.0459(12) Uani 1 1 d .
H1 H 0.8110 1.1022 0.2177 0.055 Uiso 1 1 calc R
C2 C 0.5232(5) 0.9320(5) 0.1820(4) 0.0508(13) Uani 1 1 d .
H2 H 0.4609 0.8572 0.1702 0.061 Uiso 1 1 calc R
C3 C 0.4881(6) 1.0429(5) 0.1944(4) 0.0495(12) Uani 1 1 d .
H3 H 0.3976 1.0596 0.1922 0.059 Uiso 1 1 calc R
C4 C 0.6238(5) 1.2609(4) 0.2281(3) 0.0442(11) Uani 1 1 d .
H4A H 0.5287 1.2814 0.2149 0.053 Uiso 1 1 calc R
H4B H 0.6708 1.2997 0.1846 0.053 Uiso 1 1 calc R
C5 C 0.7052(5) 1.3129(4) 0.3261(3) 0.0420(11) Uani 1 1 d .
C6 C 0.6660(5) 1.4059(4) 0.3789(3) 0.0427(11) Uani 1 1 d .
H6 H 0.5798 1.4425 0.3588 0.051 Uiso 1 1 calc R
C7 C 0.7726(5) 1.4373(4) 0.4653(3) 0.0386(10) Uani 1 1 d .
H7 H 0.7727 1.4985 0.5158 0.046 Uiso 1 1 calc R
C8 C 0.8795(5) 1.3622(5) 0.4663(4) 0.0476(12) Uani 1 1 d .
H8 H 0.9655 1.3624 0.5177 0.057 Uiso 1 1 calc R
C9 C 0.8376(5) 1.2871(4) 0.3800(3) 0.0407(11) Uani 1 1 d .
H9 H 0.8896 1.2257 0.3613 0.049 Uiso 1 1 calc R
C10 C 0.4973(5) 1.1316(4) 0.4222(3) 0.0404(10) Uani 1 1 d .
H10 H 0.4213 1.1163 0.3630 0.048 Uiso 1 1 calc R
C11 C 0.6167(5) 1.0714(5) 0.4463(4) 0.0461(11) Uani 1 1 d .
H11 H 0.6379 1.0071 0.4064 0.055 Uiso 1 1 calc R
C12 C 0.7002(5) 1.1201(5) 0.5375(4) 0.0454(12) Uani 1 1 d .
H12 H 0.7894 1.0956 0.5720 0.054 Uiso 1 1 calc R
C13 C 0.6332(5) 1.2094(5) 0.5700(4) 0.0459(12) Uani 1 1 d .
H13 H 0.6673 1.2585 0.6312 0.055 Uiso 1 1 calc R
C14 C 0.5079(5) 1.2181(4) 0.4977(3) 0.0409(11) Uani 1 1 d .
C15 C 0.4056(6) 1.3022(5) 0.5035(4) 0.0511(13) Uani 1 1 d .
H15A H 0.4581 1.3814 0.5347 0.061 Uiso 1 1 calc R
H15B H 0.3530 1.3144 0.4405 0.061 Uiso 1 1 calc R
C16 C 0.6708(5) 0.7323(5) 0.3520(3) 0.0399(10) Uani 1 1 d .
H16 H 0.5907 0.6835 0.3111 0.048 Uiso 1 1 calc R
C17 C 0.8709(5) 0.8566(5) 0.4062(3) 0.0451(11) Uani 1 1 d .
H17 H 0.9554 0.9095 0.4094 0.054 Uiso 1 1 calc R
C18 C 0.8215(5) 0.8264(5) 0.4811(4) 0.0461(12) Uani 1 1 d .
H18 H 0.8645 0.8541 0.5441 0.055 Uiso 1 1 calc R
C19 C 0.9035(5) 0.6443(4) 0.0924(3) 0.0448(12) Uani 1 1 d .
H19A H 0.9871 0.6082 0.0919 0.054 Uiso 1 1 calc R
H19B H 0.8194 0.5859 0.0582 0.054 Uiso 1 1 calc R
C20 C 0.9090(5) 0.7590(5) 0.0459(4) 0.0462(12) Uani 1 1 d .
H20A H 0.9018 0.7400 -0.0201 0.055 Uiso 1 1 calc R
H20B H 0.9995 0.8127 0.0745 0.055 Uiso 1 1 calc R
C21 C 1.0459(5) 0.7086(5) 0.2524(4) 0.0489(12) Uani 1 1 d .
H21A H 1.0430 0.7282 0.3158 0.073 Uiso 1 1 calc R
H21B H 1.0917 0.7796 0.2307 0.073 Uiso 1 1 calc R
H21C H 1.0987 0.6429 0.2505 0.073 Uiso 1 1 calc R
C22 C 0.8312(5) 0.5589(4) 0.2238(3) 0.0397(10) Uani 1 1 d .
H22A H 0.8837 0.4937 0.2188 0.060 Uiso 1 1 calc R
H22B H 0.7345 0.5347 0.1857 0.060 Uiso 1 1 calc R
H22C H 0.8317 0.5759 0.2882 0.060 Uiso 1 1 calc R
C23 C 0.8239(5) 0.9477(4) 0.0294(4) 0.0426(11) Uani 1 1 d .
H23A H 0.8378 0.9436 -0.0324 0.064 Uiso 1 1 calc R
H23B H 0.9097 0.9905 0.0737 0.064 Uiso 1 1 calc R
H23C H 0.7466 0.9907 0.0300 0.064 Uiso 1 1 calc R
C24 C 0.6530(5) 0.7614(5) -0.0085(4) 0.0496(12) Uani 1 1 d .
H24A H 0.5777 0.8008 0.0026 0.074 Uiso 1 1 calc R
H24B H 0.6356 0.6766 0.0025 0.074 Uiso 1 1 calc R
H24C H 0.6561 0.7670 -0.0724 0.074 Uiso 1 1 calc R
Fe1 Fe 0.68255(7) 1.25563(6) 0.44930(5) 0.03675(16) Uani 1 1 d .
N1 n 0.6674(4) 0.9480(4) 0.1897(3) 0.0434(9) Uani 1 1 d .
N2 n 0.6108(5) 1.1263(4) 0.2107(3) 0.0450(10) Uani 1 1 d .
N3 n 0.7776(4) 0.7972(3) 0.3261(3) 0.0382(9) Uani 1 1 d .
N4 n 0.6957(4) 0.7473(3) 0.4445(2) 0.0315(8) Uani 1 1 d .
N5 n 0.8986(4) 0.6704(4) 0.1911(3) 0.0435(9) Uani 1 1 d .
N6 n 0.7898(4) 0.8222(4) 0.0552(3) 0.0396(9) Uani 1 1 d .
N7 n 0.3591(5) 0.5646(4) 0.1574(3) 0.0505(11) Uani 1 1 d .
N8 n 0.1231(4) 0.0836(4) 0.2516(3) 0.0385(9) Uani 1 1 d .
O1 O 0.1514(4) 0.0096(3) 0.2037(2) 0.0507(9) Uani 1 1 d .
O2 O 0.0510(4) 0.0674(3) 0.2929(2) 0.0457(8) Uani 1 1 d .
O3 O 0.2045(4) 0.1681(3) 0.2415(3) 0.0514(9) Uani 1 1 d .
O4 O 0.3761(4) 0.5337(3) 0.2398(3) 0.0573(10) Uani 1 1 d .
O5 O 0.2420(4) 0.5384(3) 0.1049(2) 0.0550(10) Uani 1 1 d .
O6 O 0.4563(4) 0.6157(3) 0.1401(3) 0.0539(9) Uani 1 1 d .
O1W O 0.0522(8) 0.3645(7) 0.1730(6) 0.0412(19) Uani 0.40 1 d P
H1X H 0.1132 0.4288 0.1763 0.049 Uiso 0.40 1 d PR
H1Y H -0.0175 0.3617 0.1245 0.049 Uiso 0.40 1 d PR
O2W O 0.2129(11) 0.4047(10) 0.3042(8) 0.042(3) Uani 0.30 1 d P
H2X H 0.2947 0.4051 0.2951 0.050 Uiso 0.30 1 d PR
H2Y H 0.2099 0.4747 0.3296 0.050 Uiso 0.30 1 d PR
O3W O 0.7723(11) 0.2657(10) 0.0423(8) 0.048(3) Uani 0.30 1 d P
H3X H 0.7493 0.1921 0.0166 0.057 Uiso 0.30 1 d PR
H3Y H 0.7745 0.3147 0.0004 0.057 Uiso 0.30 1 d PR
Pd1 Pd 0.78365(4) 0.81141(3) 0.19190(2) 0.03448(11) Uani 1 1 d .

loop_
_atom_site_aniso_label
_atom_site_aniso_U_11
_atom_site_aniso_U_22
_atom_site_aniso_U_33
_atom_site_aniso_U_23
_atom_site_aniso_U_13
_atom_site_aniso_U_12
C1 0.047(3) 0.042(3) 0.055(3) 0.009(2) 0.021(2) 0.012(2)
C2 0.039(3) 0.053(3) 0.058(3) 0.010(3) 0.011(2) 0.003(2)
C3 0.043(3) 0.059(3) 0.052(3) 0.003(3) 0.017(2) 0.022(3)
C4 0.050(3) 0.045(3) 0.043(3) 0.017(2) 0.012(2) 0.019(2)
C5 0.044(3) 0.035(2) 0.047(3) 0.011(2) 0.012(2) 0.006(2)
C6 0.049(3) 0.040(3) 0.041(3) 0.015(2) 0.012(2) 0.011(2)
C7 0.038(2) 0.030(2) 0.048(3) 0.0013(19) 0.016(2) -0.0023(19)
C8 0.040(3) 0.050(3) 0.050(3) 0.010(2) 0.012(2) -0.005(2)
C9 0.035(2) 0.044(3) 0.044(3) 0.015(2) 0.008(2) 0.008(2)
C10 0.042(3) 0.035(2) 0.046(3) 0.003(2) 0.020(2) -0.001(2)
C11 0.046(3) 0.042(3) 0.052(3) 0.011(2) 0.015(2) 0.005(2)
C12 0.039(3) 0.051(3) 0.051(3) 0.013(2) 0.017(2) 0.013(2)
C13 0.043(3) 0.052(3) 0.044(3) 0.008(2) 0.015(2) 0.007(2)
C14 0.037(3) 0.045(3) 0.044(3) 0.010(2) 0.015(2) 0.009(2)
C15 0.055(3) 0.051(3) 0.055(3) 0.024(3) 0.019(3) 0.021(3)
C16 0.038(2) 0.048(3) 0.040(2) 0.007(2) 0.021(2) 0.007(2)
C17 0.038(3) 0.056(3) 0.043(3) -0.004(2) 0.017(2) 0.005(2)
C18 0.052(3) 0.050(3) 0.040(3) -0.004(2) 0.019(2) 0.010(2)
C19 0.047(3) 0.040(3) 0.046(3) -0.005(2) 0.005(2) 0.019(2)
C20 0.044(3) 0.052(3) 0.049(3) 0.012(2) 0.015(2) 0.019(2)
C21 0.048(3) 0.049(3) 0.050(3) 0.002(2) 0.009(2) 0.018(2)
C22 0.039(2) 0.037(2) 0.046(3) 0.011(2) 0.013(2) 0.012(2)
C23 0.041(3) 0.036(3) 0.055(3) 0.013(2) 0.015(2) 0.012(2)
C24 0.045(3) 0.046(3) 0.050(3) 0.010(2) -0.002(2) 0.007(2)
Fe1 0.0337(3) 0.0362(4) 0.0448(4) 0.0064(3) 0.0187(3) 0.0047(3)
N1 0.046(2) 0.044(2) 0.045(2) 0.0124(18) 0.0162(19) 0.0119(19)
N2 0.051(3) 0.044(2) 0.043(2) 0.0094(18) 0.0134(19) 0.016(2)
N3 0.042(2) 0.035(2) 0.043(2) 0.0055(17) 0.0199(18) 0.0082(17)
N4 0.037(2) 0.0348(19) 0.0324(18) 0.0072(15) 0.0181(16) 0.0187(16)
N5 0.050(2) 0.042(2) 0.042(2) 0.0001(18) 0.0176(19) 0.0131(19)
N6 0.047(2) 0.050(2) 0.0298(19) 0.0089(17) 0.0177(17) 0.0175(19)
N7 0.045(3) 0.042(2) 0.047(2) -0.017(2) -0.005(2) -0.005(2)
N8 0.034(2) 0.050(2) 0.0282(19) -0.0054(17) 0.0050(17) 0.0064(19)
O1 0.053(2) 0.054(2) 0.0458(19) -0.0194(17) 0.0165(16) 0.0132(17)
O2 0.052(2) 0.048(2) 0.0433(19) 0.0047(16) 0.0185(17) 0.0173(16)
O3 0.046(2) 0.047(2) 0.055(2) 0.0159(17) -0.0009(17) 0.0116(17)
O4 0.054(2) 0.053(2) 0.046(2) 0.0153(17) -0.0103(17) -0.0093(17)
O5 0.049(2) 0.052(2) 0.047(2) -0.0160(17) -0.0154(17) 0.0108(17)
O6 0.052(2) 0.047(2) 0.053(2) -0.0080(17) 0.0174(18) -0.0217(18)
O1W 0.034(4) 0.040(4) 0.054(5) 0.009(4) 0.014(4) 0.015(3)
O2W 0.040(6) 0.042(6) 0.051(6) 0.027(5) 0.015(5) 0.016(5)
O3W 0.042(6) 0.041(6) 0.064(8) 0.016(6) 0.018(6) 0.010(5)
Pd1 0.03597(19) 0.03818(19) 0.03244(18) 0.00309(13) 0.01438(14) 0.00746(14)

loop_
_atom_type_symbol
_atom_type_description
_atom_type_scat_dispersion_real
_atom_type_scat_dispersion_imag
_atom_type_scat_source
C C 0.0033 0.0016 'International Tables Vol C Tables 4.2.6.8 and 6.1.1.4'
H H 0.0000 0.0000 'International Tables Vol C Tables 4.2.6.8 and 6.1.1.4'
N N 0.0061 0.0033 'International Tables Vol C Tables 4.2.6.8 and 6.1.1.4'
O O 0.0106 0.0060 'International Tables Vol C Tables 4.2.6.8 and 6.1.1.4'
Fe Fe 0.3463 0.8444 'International Tables Vol C Tables 4.2.6.8 and 6.1.1.4'
Pd Pd -0.9988 1.0072 'International Tables Vol C Tables 4.2.6.8 and 6.1.1.4'

loop_
_geom_angle_atom_site_label_1
_geom_angle_atom_site_label_2
_geom_angle_atom_site_label_3
_geom_angle
_geom_angle_site_symmetry_1
_geom_angle_site_symmetry_3
N1 C1 N2 110.3(5) . .
N1 C1 H1 124.9 . .
N2 C1 H1 124.9 . .
C3 C2 N1 108.1(5) . .
C3 C2 H2 125.9 . .
N1 C2 H2 125.9 . .
C2 C3 N2 106.6(4) . .
C2 C3 H3 126.7 . .
N2 C3 H3 126.7 . .
N2 C4 C5 114.2(4) . .
N2 C4 H4A 108.7 . .
C5 C4 H4A 108.7 . .
N2 C4 H4B 108.7 . .
C5 C4 H4B 108.7 . .
H4A C4 H4B 107.6 . .
C6 C5 C9 107.8(4) . .
C6 C5 C4 124.4(4) . .
C9 C5 C4 127.6(5) . .
C6 C5 Fe1 69.4(3) . .
C9 C5 Fe1 70.7(3) . .
C4 C5 Fe1 128.9(3) . .
C7 C6 C5 108.4(4) . .
C7 C6 Fe1 70.6(3) . .
C5 C6 Fe1 69.5(3) . .
C7 C6 H6 125.8 . .
C5 C6 H6 125.8 . .
Fe1 C6 H6 125.8 . .
C6 C7 C8 107.7(4) . .
C6 C7 Fe1 68.7(3) . .
C8 C7 Fe1 70.0(3) . .
C6 C7 H7 126.1 . .
C8 C7 H7 126.1 . .
Fe1 C7 H7 126.1 . .
C9 C8 C7 107.5(4) . .
C9 C8 Fe1 69.6(3) . .
C7 C8 Fe1 69.1(3) . .
C9 C8 H8 126.2 . .
C7 C8 H8 126.2 . .
Fe1 C8 H8 126.2 . .
C8 C9 C5 108.5(5) . .
C8 C9 Fe1 70.2(3) . .
C5 C9 Fe1 68.5(3) . .
C8 C9 H9 125.7 . .
C5 C9 H9 125.7 . .
Fe1 C9 H9 125.7 . .
C14 C10 C11 107.9(4) . .
C14 C10 Fe1 69.3(3) . .
C11 C10 Fe1 69.6(3) . .
C14 C10 H10 126.1 . .
C11 C10 H10 126.1 . .
Fe1 C10 H10 126.1 . .
C12 C11 C10 108.2(5) . .
C12 C11 Fe1 70.0(3) . .
C10 C11 Fe1 69.8(3) . .
C12 C11 H11 125.9 . .
C10 C11 H11 125.9 . .
Fe1 C11 H11 125.9 . .
C13 C12 C11 108.0(4) . .
C13 C12 Fe1 70.0(3) . .
C11 C12 Fe1 69.5(3) . .
C13 C12 H12 126.0 . .
C11 C12 H12 126.0 . .
Fe1 C12 H12 126.0 . .
C12 C13 C14 108.1(5) . .
C12 C13 Fe1 70.0(3) . .
C14 C13 Fe1 68.8(3) . .
C12 C13 H13 126.0 . .
C14 C13 H13 126.0 . .
Fe1 C13 H13 126.0 . .
C10 C14 C13 107.8(4) . .
C10 C14 C15 126.6(5) . .
C13 C14 C15 125.6(5) . .
C10 C14 Fe1 70.4(3) . .
C13 C14 Fe1 70.1(3) . .
C15 C14 Fe1 126.2(3) . .
N4 C15 C14 111.5(4) 2_676 .
N4 C15 H15A 109.3 2_676 .
C14 C15 H15A 109.3 . .
N4 C15 H15B 109.3 2_676 .
C14 C15 H15B 109.3 . .
H15A C15 H15B 108.0 . .
N4 C16 N3 110.1(4) . .
N4 C16 H16 125.0 . .
N3 C16 H16 125.0 . .
N3 C17 C18 109.3(4) . .
N3 C17 H17 125.3 . .
C18 C17 H17 125.3 . .
C17 C18 N4 105.6(4) . .
C17 C18 H18 127.2 . .
N4 C18 H18 127.2 . .
C20 C19 N5 110.2(4) . .
C20 C19 H19A 109.6 . .
N5 C19 H19A 109.6 . .
C20 C19 H19B 109.6 . .
N5 C19 H19B 109.6 . .
H19A C19 H19B 108.1 . .
C19 C20 N6 110.1(4) . .
C19 C20 H20A 109.6 . .
N6 C20 H20A 109.6 . .
C19 C20 H20B 109.6 . .
N6 C20 H20B 109.6 . .
H20A C20 H20B 108.1 . .
N5 C21 H21A 109.5 . .
N5 C21 H21B 109.5 . .
H21A C21 H21B 109.5 . .
N5 C21 H21C 109.5 . .
H21A C21 H21C 109.5 . .
H21B C21 H21C 109.5 . .
N5 C22 H22A 109.5 . .
N5 C22 H22B 109.5 . .
H22A C22 H22B 109.5 . .
N5 C22 H22C 109.5 . .
H22A C22 H22C 109.5 . .
H22B C22 H22C 109.5 . .
N6 C23 H23A 109.5 . .
N6 C23 H23B 109.5 . .
H23A C23 H23B 109.5 . .
N6 C23 H23C 109.5 . .
H23A C23 H23C 109.5 . .
H23B C23 H23C 109.5 . .
N6 C24 H24A 109.5 . .
N6 C24 H24B 109.5 . .
H24A C24 H24B 109.5 . .
N6 C24 H24C 109.5 . .
H24A C24 H24C 109.5 . .
H24B C24 H24C 109.5 . .
C6 Fe1 C5 41.04(19) . .
C6 Fe1 C14 108.0(2) . .
C5 Fe1 C14 131.33(19) . .
C6 Fe1 C11 146.3(2) . .
C5 Fe1 C11 115.0(2) . .
C14 Fe1 C11 68.1(2) . .
C6 Fe1 C10 114.3(2) . .
C5 Fe1 C10 108.3(2) . .
C14 Fe1 C10 40.31(19) . .
C11 Fe1 C10 40.58(19) . .
C6 Fe1 C13 132.4(2) . .
C5 Fe1 C13 171.5(2) . .
C14 Fe1 C13 41.08(19) . .
C11 Fe1 C13 67.7(2) . .
C10 Fe1 C13 68.1(2) . .
C6 Fe1 C12 171.6(2) . .
C5 Fe1 C12 147.0(2) . .
C14 Fe1 C12 68.37(19) . .
C11 Fe1 C12 40.5(2) . .
C10 Fe1 C12 68.2(2) . .
C13 Fe1 C12 39.97(19) . .
C6 Fe1 C7 40.70(19) . .
C5 Fe1 C7 68.75(19) . .
C14 Fe1 C7 114.89(19) . .
C11 Fe1 C7 172.4(2) . .
C10 Fe1 C7 145.98(19) . .
C13 Fe1 C7 109.6(2) . .
C12 Fe1 C7 133.0(2) . .
C6 Fe1 C9 68.53(19) . .
C5 Fe1 C9 40.83(18) . .
C14 Fe1 C9 171.12(19) . .
C11 Fe1 C9 109.9(2) . .
C10 Fe1 C9 132.71(19) . .
C13 Fe1 C9 147.11(19) . .
C12 Fe1 C9 116.19(19) . .
C7 Fe1 C9 68.24(19) . .
C6 Fe1 C8 68.7(2) . .
C5 Fe1 C8 68.6(2) . .
C14 Fe1 C8 147.3(2) . .
C11 Fe1 C8 133.0(2) . .
C10 Fe1 C8 171.9(2) . .
C13 Fe1 C8 116.0(2) . .
C12 Fe1 C8 109.9(2) . .
C7 Fe1 C8 41.0(2) . .
C1 N1 C2 106.8(4) . .
C1 N1 Pd1 127.1(3) . .
C2 N1 Pd1 125.5(3) . .
C1 N2 C3 108.1(4) . .
C1 N2 C4 126.1(4) . .
C3 N2 C4 125.8(4) . .
C16 N3 C17 106.3(4) . .
C16 N3 Pd1 125.0(3) . .
C17 N3 Pd1 128.5(3) . .
C16 N4 C18 108.7(4) . .
C16 N4 C15 124.6(4) . 2_676
C18 N4 C15 126.3(4) . 2_676
C22 N5 C21 108.8(4) . .
C22 N5 C19 110.2(4) . .
C21 N5 C19 109.3(4) . .
C22 N5 Pd1 111.6(3) . .
C21 N5 Pd1 110.3(3) . .
C19 N5 Pd1 106.7(3) . .
C24 N6 C23 108.8(4) . .
C24 N6 C20 111.7(4) . .
C23 N6 C20 106.2(4) . .
C24 N6 Pd1 109.7(3) . .
C23 N6 Pd1 115.2(3) . .
C20 N6 Pd1 105.1(3) . .
O6 N7 O5 125.7(5) . .
O6 N7 O4 117.0(4) . .
O5 N7 O4 117.3(5) . .
O2 N8 O1 125.9(5) . .
O2 N8 O3 136.1(5) . .
O1 N8 O3 97.8(4) . .
H1X O1W H1Y 109.5 . .
H2X O2W H2Y 109.5 . .
H3X O3W H3Y 109.5 . .
N3 Pd1 N1 87.59(15) . .
N3 Pd1 N6 178.87(16) . .
N1 Pd1 N6 93.36(15) . .
N3 Pd1 N5 93.30(15) . .
N1 Pd1 N5 178.63(17) . .
N6 Pd1 N5 85.74(15) . .

loop_
_geom_bond_atom_site_label_1
_geom_bond_atom_site_label_2
_geom_bond_distance
_geom_bond_site_symmetry_2
C1 N1 1.307(6) .
C1 N2 1.324(6) .
C1 H1 0.9300 .
C2 C3 1.341(7) .
C2 N1 1.378(6) .
C2 H2 0.9300 .
C3 N2 1.362(7) .
C3 H3 0.9300 .
C4 N2 1.478(6) .
C4 C5 1.497(7) .
C4 H4A 0.9700 .
C4 H4B 0.9700 .
C5 C6 1.416(7) .
C5 C9 1.420(6) .
C5 Fe1 2.020(5) .
C6 C7 1.413(7) .
C6 Fe1 2.019(4) .
C6 H6 0.9800 .
C7 C8 1.435(7) .
C7 Fe1 2.045(4) .
C7 H7 0.9800 .
C8 C9 1.412(7) .
C8 Fe1 2.057(5) .
C8 H8 0.9800 .
C9 Fe1 2.049(5) .
C9 H9 0.9800 .
C10 C14 1.401(7) .
C10 C11 1.415(7) .
C10 Fe1 2.041(5) .
C10 H10 0.9800 .
C11 C12 1.413(7) .
C11 Fe1 2.038(5) .
C11 H11 0.9800 .
C12 C13 1.397(7) .
C12 Fe1 2.044(5) .
C12 H12 0.9800 .
C13 C14 1.428(7) .
C13 Fe1 2.043(5) .
C13 H13 0.9800 .
C14 C15 1.487(7) .
C14 Fe1 2.026(4) .
C15 N4 1.473(6) 2_676
C15 H15A 0.9700 .
C15 H15B 0.9700 .
C16 N4 1.323(6) .
C16 N3 1.334(6) .
C16 H16 0.9300 .
C17 N3 1.358(6) .
C17 C18 1.362(7) .
C17 H17 0.9300 .
C18 N4 1.364(6) .
C18 H18 0.9300 .
C19 C20 1.479(7) .
C19 N5 1.489(6) .
C19 H19A 0.9700 .
C19 H19B 0.9700 .
C20 N6 1.486(6) .
C20 H20A 0.9700 .
C20 H20B 0.9700 .
C21 N5 1.480(6) .
C21 H21A 0.9600 .
C21 H21B 0.9600 .
C21 H21C 0.9600 .
C22 N5 1.478(6) .
C22 H22A 0.9600 .
C22 H22B 0.9600 .
C22 H22C 0.9600 .
C23 N6 1.476(6) .
C23 H23A 0.9600 .
C23 H23B 0.9600 .
C23 H23C 0.9600 .
C24 N6 1.465(6) .
C24 H24A 0.9600 .
C24 H24B 0.9600 .
C24 H24C 0.9600 .
N1 Pd1 2.028(4) .
N3 Pd1 2.019(4) .
N4 C15 1.473(6) 2_676
N5 Pd1 2.065(4) .
N6 Pd1 2.051(3) .
N7 O6 1.132(5) .
N7 O5 1.193(5) .
N7 O4 1.263(6) .
N8 O2 1.054(5) .
N8 O1 1.166(5) .
N8 O3 1.180(5) .
O1 O3 1.767(5) .
O1W H1X 0.8499 .
O1W H1Y 0.8499 .
O2W H2X 0.8500 .
O2W H2Y 0.8500 .
O3W H3X 0.8500 .
O3W H3Y 0.8500 .

loop_
_geom_torsion_atom_site_label_1
_geom_torsion_atom_site_label_2
_geom_torsion_atom_site_label_3
_geom_torsion_atom_site_label_4
_geom_torsion
_geom_torsion_site_symmetry_4
N1 C2 C3 N2 -0.7(6) .
N2 C4 C5 C6 -138.9(5) .
N2 C4 C5 C9 46.3(7) .
N2 C4 C5 Fe1 -48.6(6) .
C9 C5 C6 C7 -0.4(5) .
C4 C5 C6 C7 -176.1(4) .
Fe1 C5 C6 C7 60.1(3) .
C9 C5 C6 Fe1 -60.6(3) .
C4 C5 C6 Fe1 123.8(5) .
C5 C6 C7 C8 -0.2(5) .
Fe1 C6 C7 C8 59.3(3) .
C5 C6 C7 Fe1 -59.5(3) .
C6 C7 C8 C9 0.7(5) .
Fe1 C7 C8 C9 59.2(3) .
C6 C7 C8 Fe1 -58.5(3) .
C7 C8 C9 C5 -1.0(5) .
Fe1 C8 C9 C5 57.9(3) .
C7 C8 C9 Fe1 -58.9(3) .
C6 C5 C9 C8 0.9(5) .
C4 C5 C9 C8 176.4(4) .
Fe1 C5 C9 C8 -58.9(3) .
C6 C5 C9 Fe1 59.8(3) .
C4 C5 C9 Fe1 -124.7(5) .
C14 C10 C11 C12 0.7(5) .
Fe1 C10 C11 C12 59.6(3) .
C14 C10 C11 Fe1 -58.9(3) .
C10 C11 C12 C13 0.1(5) .
Fe1 C11 C12 C13 59.7(3) .
C10 C11 C12 Fe1 -59.6(3) .
C11 C12 C13 C14 -1.0(5) .
Fe1 C12 C13 C14 58.4(3) .
C11 C12 C13 Fe1 -59.4(3) .
C11 C10 C14 C13 -1.3(5) .
Fe1 C10 C14 C13 -60.4(3) .
C11 C10 C14 C15 -179.8(5) .
Fe1 C10 C14 C15 121.1(5) .
C11 C10 C14 Fe1 59.1(3) .
C12 C13 C14 C10 1.4(5) .
Fe1 C13 C14 C10 60.6(3) .
C12 C13 C14 C15 180.0(4) .
Fe1 C13 C14 C15 -120.9(5) .
C12 C13 C14 Fe1 -59.2(3) .
C10 C14 C15 N4 97.4(6) 2_676
C13 C14 C15 N4 -80.9(6) 2_676
Fe1 C14 C15 N4 -171.2(3) 2_676
N3 C17 C18 N4 0.0(5) .
N5 C19 C20 N6 -53.2(5) .
C7 C6 Fe1 C5 -119.3(4) .
C7 C6 Fe1 C14 107.5(3) .
C5 C6 Fe1 C14 -133.2(3) .
C7 C6 Fe1 C11 -175.1(3) .
C5 C6 Fe1 C11 -55.9(5) .
C7 C6 Fe1 C10 150.4(3) .
C5 C6 Fe1 C10 -90.3(3) .
C7 C6 Fe1 C13 68.5(4) .
C5 C6 Fe1 C13 -172.2(3) .
C5 C6 Fe1 C7 119.3(4) .
C7 C6 Fe1 C9 -81.2(3) .
C5 C6 Fe1 C9 38.1(3) .
C7 C6 Fe1 C8 -37.8(3) .
C5 C6 Fe1 C8 81.5(3) .
C9 C5 Fe1 C6 118.5(4) .
C4 C5 Fe1 C6 -118.3(5) .
C6 C5 Fe1 C14 67.4(4) .
C9 C5 Fe1 C14 -174.1(3) .
C4 C5 Fe1 C14 -50.8(5) .
C6 C5 Fe1 C11 149.6(3) .
C9 C5 Fe1 C11 -92.0(3) .
C4 C5 Fe1 C11 31.3(5) .
C6 C5 Fe1 C10 106.3(3) .
C9 C5 Fe1 C10 -135.2(3) .
C4 C5 Fe1 C10 -12.0(5) .
C6 C5 Fe1 C12 -175.7(4) .
C9 C5 Fe1 C12 -57.2(5) .
C4 C5 Fe1 C12 66.1(6) .
C6 C5 Fe1 C7 -37.6(3) .
C9 C5 Fe1 C7 80.9(3) .
C4 C5 Fe1 C7 -155.9(5) .
C6 C5 Fe1 C9 -118.5(4) .
C4 C5 Fe1 C9 123.3(6) .
C6 C5 Fe1 C8 -81.7(3) .
C9 C5 Fe1 C8 36.8(3) .
C4 C5 Fe1 C8 160.0(5) .
C10 C14 Fe1 C6 106.7(3) .
C13 C14 Fe1 C6 -135.0(3) .
C15 C14 Fe1 C6 -14.9(5) .
C10 C14 Fe1 C5 67.1(4) .
C13 C14 Fe1 C5 -174.6(3) .
C15 C14 Fe1 C5 -54.5(5) .
C10 C14 Fe1 C11 -37.7(3) .
C13 C14 Fe1 C11 80.7(3) .
C15 C14 Fe1 C11 -159.2(5) .
C13 C14 Fe1 C10 118.3(4) .
C15 C14 Fe1 C10 -121.6(6) .
C10 C14 Fe1 C13 -118.3(4) .
C15 C14 Fe1 C13 120.1(6) .
C10 C14 Fe1 C12 -81.4(3) .
C13 C14 Fe1 C12 36.9(3) .
C15 C14 Fe1 C12 157.0(5) .
C10 C14 Fe1 C7 149.9(3) .
C13 C14 Fe1 C7 -91.7(3) .
C15 C14 Fe1 C7 28.4(5) .
C10 C14 Fe1 C8 -174.9(4) .
C13 C14 Fe1 C8 -56.6(5) .
C15 C14 Fe1 C8 63.5(6) .
C12 C11 Fe1 C6 -171.7(3) .
C10 C11 Fe1 C6 -52.5(5) .
C12 C11 Fe1 C5 151.4(3) .
C10 C11 Fe1 C5 -89.3(3) .
C12 C11 Fe1 C14 -81.9(3) .
C10 C11 Fe1 C14 37.4(3) .
C12 C11 Fe1 C10 -119.3(4) .
C12 C11 Fe1 C13 -37.4(3) .
C10 C11 Fe1 C13 81.9(3) .
C10 C11 Fe1 C12 119.3(4) .
C12 C11 Fe1 C9 107.4(3) .
C10 C11 Fe1 C9 -133.3(3) .
C12 C11 Fe1 C8 68.0(4) .
C10 C11 Fe1 C8 -172.7(3) .
C14 C10 Fe1 C6 -89.5(3) .
C11 C10 Fe1 C6 151.1(3) .
C14 C10 Fe1 C5 -133.2(3) .
C11 C10 Fe1 C5 107.4(3) .
C11 C10 Fe1 C14 -119.4(4) .
C14 C10 Fe1 C11 119.4(4) .
C14 C10 Fe1 C13 38.6(3) .
C11 C10 Fe1 C13 -80.8(3) .
C14 C10 Fe1 C12 81.8(3) .
C11 C10 Fe1 C12 -37.6(3) .
C14 C10 Fe1 C7 -54.3(5) .
C11 C10 Fe1 C7 -173.7(3) .
C14 C10 Fe1 C9 -172.1(3) .
C11 C10 Fe1 C9 68.6(4) .
C12 C13 Fe1 C6 -174.6(3) .
C14 C13 Fe1 C6 65.7(4) .
C12 C13 Fe1 C14 119.7(4) .
C12 C13 Fe1 C11 37.9(3) .
C14 C13 Fe1 C11 -81.8(3) .
C12 C13 Fe1 C10 81.8(3) .
C14 C13 Fe1 C10 -37.9(3) .
C14 C13 Fe1 C12 -119.7(4) .
C12 C13 Fe1 C7 -134.5(3) .
C14 C13 Fe1 C7 105.8(3) .
C12 C13 Fe1 C9 -54.6(5) .
C14 C13 Fe1 C9 -174.3(3) .
C12 C13 Fe1 C8 -90.5(3) .
C14 C13 Fe1 C8 149.9(3) .
C13 C12 Fe1 C5 -171.8(4) .
C11 C12 Fe1 C5 -52.7(5) .
C13 C12 Fe1 C14 -37.9(3) .
C11 C12 Fe1 C14 81.2(3) .
C13 C12 Fe1 C11 -119.1(4) .
C13 C12 Fe1 C10 -81.4(3) .
C11 C12 Fe1 C10 37.7(3) .
C11 C12 Fe1 C13 119.1(4) .
C13 C12 Fe1 C7 66.6(4) .
C11 C12 Fe1 C7 -174.4(3) .
C13 C12 Fe1 C9 150.5(3) .
C11 C12 Fe1 C9 -90.5(3) .
C13 C12 Fe1 C8 107.1(3) .
C11 C12 Fe1 C8 -133.8(3) .
C8 C7 Fe1 C6 -119.4(4) .
C6 C7 Fe1 C5 37.9(3) .
C8 C7 Fe1 C5 -81.4(3) .
C6 C7 Fe1 C14 -89.0(3) .
C8 C7 Fe1 C14 151.6(3) .
C6 C7 Fe1 C10 -53.6(5) .
C8 C7 Fe1 C10 -173.0(3) .
C6 C7 Fe1 C13 -133.2(3) .
C8 C7 Fe1 C13 107.4(3) .
C6 C7 Fe1 C12 -171.9(3) .
C8 C7 Fe1 C12 68.7(4) .
C6 C7 Fe1 C9 81.9(3) .
C8 C7 Fe1 C9 -37.4(3) .
C6 C7 Fe1 C8 119.4(4) .
C8 C9 Fe1 C6 82.0(3) .
C5 C9 Fe1 C6 -38.3(3) .
C8 C9 Fe1 C5 120.3(4) .
C8 C9 Fe1 C11 -134.0(3) .
C5 C9 Fe1 C11 105.6(3) .
C8 C9 Fe1 C10 -174.1(3) .
C5 C9 Fe1 C10 65.5(4) .
C8 C9 Fe1 C13 -54.7(5) .
C5 C9 Fe1 C13 -175.0(4) .
C8 C9 Fe1 C12 -90.3(3) .
C5 C9 Fe1 C12 149.3(3) .
C8 C9 Fe1 C7 38.1(3) .
C5 C9 Fe1 C7 -82.3(3) .
C5 C9 Fe1 C8 -120.3(4) .
C9 C8 Fe1 C6 -81.5(3) .
C7 C8 Fe1 C6 37.6(3) .
C9 C8 Fe1 C5 -37.3(3) .
C7 C8 Fe1 C5 81.8(3) .
C9 C8 Fe1 C14 -171.9(3) .
C7 C8 Fe1 C14 -52.8(5) .
C9 C8 Fe1 C11 67.5(4) .
C7 C8 Fe1 C11 -173.4(3) .
C9 C8 Fe1 C13 150.5(3) .
C7 C8 Fe1 C13 -90.4(3) .
C9 C8 Fe1 C12 107.4(3) .
C7 C8 Fe1 C12 -133.5(3) .
C9 C8 Fe1 C7 -119.1(4) .
C7 C8 Fe1 C9 119.1(4) .
N2 C1 N1 C2 -1.1(6) .
N2 C1 N1 Pd1 -172.5(3) .
C3 C2 N1 C1 1.1(6) .
C3 C2 N1 Pd1 172.7(3) .
N1 C1 N2 C3 0.7(6) .
N1 C1 N2 C4 -179.0(4) .
C2 C3 N2 C1 0.1(6) .
C2 C3 N2 C4 179.8(4) .
C5 C4 N2 C1 -68.8(6) .
C5 C4 N2 C3 111.5(5) .
N4 C16 N3 C17 -1.1(5) .
N4 C16 N3 Pd1 -176.5(3) .
C18 C17 N3 C16 0.7(5) .
C18 C17 N3 Pd1 175.8(3) .
N3 C16 N4 C18 1.1(5) .
N3 C16 N4 C15 174.4(4) 2_676
C17 C18 N4 C16 -0.7(5) .
C17 C18 N4 C15 -173.8(4) 2_676
C20 C19 N5 C22 155.1(4) .
C20 C19 N5 C21 -85.4(5) .
C20 C19 N5 Pd1 33.8(5) .
C19 C20 N6 C24 -75.5(5) .
C19 C20 N6 C23 165.9(4) .
C19 C20 N6 Pd1 43.4(5) .
O2 N8 O1 O3 -175.5(7) .
O2 N8 O3 O1 174.7(8) .
C16 N3 Pd1 N1 84.2(4) .
C17 N3 Pd1 N1 -90.1(4) .
C16 N3 Pd1 N5 -94.8(4) .
C17 N3 Pd1 N5 90.9(4) .
C1 N1 Pd1 N3 93.5(4) .
C2 N1 Pd1 N3 -76.3(4) .
C1 N1 Pd1 N6 -87.1(4) .
C2 N1 Pd1 N6 103.1(4) .
C24 N6 Pd1 N1 -77.7(3) .
C23 N6 Pd1 N1 45.5(3) .
C20 N6 Pd1 N1 162.1(3) .
C24 N6 Pd1 N5 101.2(3) .
C23 N6 Pd1 N5 -135.5(3) .
C20 N6 Pd1 N5 -19.0(3) .
C22 N5 Pd1 N3 51.4(3) .
C21 N5 Pd1 N3 -69.7(3) .
C19 N5 Pd1 N3 171.7(3) .
C22 N5 Pd1 N6 -128.0(3) .
C21 N5 Pd1 N6 110.9(3) .
C19 N5 Pd1 N6 -7.7(3) .
